data_2001893
loop_
_publ_author_name
'Mackay, M. F.'
'Banwell, M. G.'
'Richards, S. L.'

_publ_section_title
;Structure of
 (3a\a,4\a,7\a,7a\a)-2,2-dimethyl-3a,4,7,7a-tetrahydro-1,3-benzodioxolane-4,7-diamine
;
_journal_issue 3
_journal_name_full 'Acta Crystallographica Section C'
_journal_page_first 556
_journal_page_last 558
_journal_paper_doi 10.1107/S0108270192007819
_journal_volume 49
_journal_year 1993
_chemical_formula_sum 'C9 H16 N2 O2'
_chemical_formula_weight 184.2
_space_group_IT_number 146
_symmetry_cell_setting rhombohedral
_symmetry_space_group_name_Hall 'P 3*'
_symmetry_space_group_name_H-M 'R 3 :R'
_cell_angle_alpha 118.030(10)
_cell_angle_beta 118.030(10)
_cell_angle_gamma 118.030(10)
_cell_formula_units_Z 3
_cell_length_a 12.594(2)
_cell_length_b 12.594(2)
_cell_length_c 12.594(2)
_cell_volume 720.0(10)
_diffrn_radiation_type Cu
_diffrn_radiation_wavelength 1.5418
_exptl_absorpt_coefficient_mu 0.70
_exptl_crystal_density_diffrn 1.274
_exptl_crystal_F_000 300
_cod_data_source_file hl1011.cif
_cod_data_source_block hl1011_structure_1_of_1
_cod_depositor_comments
;
 Marking attached hydrogen atoms.

 Antanas Vaitkus,
 2017-08-09

Had to add explicit symmetry operators from the CCP4 library to force
the rhombohedral setting of the R3 group.

Saulius Gra\<zulis
;
_cod_original_cell_volume 720(2)
_cod_original_sg_symbol_H-M 'R 3 {rhombohedral axes}'
_cod_database_code 2001893

loop_
_symmetry_equiv_pos_as_xyz
x,y,z
z,x,y
y,z,x

loop_
_atom_site_label
_atom_site_fract_x
_atom_site_fract_y
_atom_site_fract_z
_atom_site_U_iso_or_equiv
_atom_site_attached_hydrogens
O(1) .5387 .4856(2) .2494(2) .0590(10) 0
C(2) .4106(8) .3306(8) .0243(6) .0510(10) 0
O(3) .2403(6) .2755(6) -.1104(6) .0470(10) 0
C(3a) .3726(6) .5026(6) .0838(6) .0420(10) 0
C(4) .1726(6) .4216(6) -.0176(6) .0510(10) 0
N(4) .0751(6) .3978(6) -.1654(6) .0490(10) 2
C(5) .2924(8) .6165(8) .2039(8) .0700(10) 0
C(6) .4423(9) .7139(9) .3982(9) .0750(10) 0
C(7) .4944(8) .6294(8) .3969(8) .0630(10) 0
N(7) .7081(6) .7990(6) .6485(6) .0690(10) 2
C(7a) .5611(6) .6333(6) .3235(6) .0460(10) 0
C(1') .6032(10) .4771(11) .0970(10) .1000(10) 0
C(2') .2451(11) .0770(10) -.1421(10) .0690(10) 0
H(3a) .4800(10) .6380(10) .1330(10) ? 0
H(4) .0130(10) .2340(10) -.1420(10) ? 0
H(5) .2560(10) .6790(10) .2050(10) ? 0
H(6) .5270(10) .8540(10) .5580(10) ? 0
H(7) .3220(10) .4350(10) .2570(10) ? 0
H(7a) .7550(10) .8370(10) .4930(10) ? 0
H(1'a) .5020(10) .3560(10) -.0770(10) ? 0
H(1'b) .7400(10) .5300(10) .2120(10) ? 0
H(1'c) .7070(10) .6510(10) .2090(10) ? 0
H(2'a) .1450(10) -.0450(10) -.3160(10) ? 0
H(2'b) .1050(10) -.0200(10) -.1950(10) ? 0
H(2'c) .3680(10) .1160(10) -.0340(10) ? 0

loop_
_geom_angle_atom_site_label_1
_geom_angle_atom_site_label_2
_geom_angle_atom_site_label_3
_geom_angle
C(2) O(1) C(7a) 108.7(5)
O(1) C(2) O(3) 104.6(6)
O(1) C(2) C1') 110.4(7)
O(1) C(2) C(2') 108.1(7)
O(3) C(2) C(1') 110.8(7)
O(3) C(2) C(2') 107.9(7)
C(1') C(2) C(2') 114.6(8)
C(2) O(3) C(3a) 106.8(6)
O(3) C(3a) H(3a) 115.2(6)
O(3) C(3a) C(4) 109.4(6)
O(3) C(3a) C(7a) 103.7(6)
H(3a) C(3a) C(4) 104.3(6)
H(3a) C(3a) C(7a) 109.8(7)
C(4) C(3a) C(7a) 114.8(6)
C(3a) C(4) H(4) 107.0(6)
C(3a) (4) N(4) 111.9(6)
C(3a) C(4) C(5) 110.0(7)
H(4) C(4) N(4) 108.6(6)
H(4) C(4) C(5) 110.6(7)
N(4) C(4) C(5) 108.7(6)
C(4) C(5) H(5) 119.6(7)
C(4) C(5) C(6) 120.8(8)
H(5) C(5) C(6) 119.6(8)
C(5) C(6) H(6) 120.4(8)
C(5) C(6) C(7) 119.2(8)
H(6) C(6) C(7) 120.4(8)
C(6) C(7) H(7) 108.3(8)
C(6) C(7) N(7) 111.2(7)
C(6) C(7) C(7a) 109.4(7)
H(7) C(7) N(7) 108.8(7)
H(7) C(7) C(7a) 110.5(7)
N(7) C(7) C(7a) 108.6(7)
O(1) C(7a) C(3a) 104.4(5)
O(1) C(7a) C(7) 109.8(6)
O(1) C(7a) H(7a) 114.
C(3a) C(7a) C(7) 113.
C(3a) C(7a) H(7a) 110.
C(7) C(7a) H(7a) 104.
C(2) C(1') H(1'a) 109.
C(2) C(1') H(1'b) 109.
C(2) C(1') H(1'c) 109.
H(1'a) C(1') H(1'b) 109.
H(1'a) C(1') H(1'c) 109.
H(1'b) C(1') H(1'c) 109.
C(2) C(2') H(2'a) 109.
C(2) C(2') H(2'b) 109.
C(2) C(2') H(2'c) 109.
H(2'a) C(2') H(2'b) 109.
H(2'a) C(2') H(2'c) 109.
H(2'b) C(2') H(2'c) 109.

loop_
_geom_bond_atom_site_label_1
_geom_bond_atom_site_label_2
_geom_bond_distance
O(1) C(2) 1.411(9)
O(1) C(7a) 1.428(10)
C(2) O(3) 1.427(14)
C(2) C(1') 1.499(17)
C(2) C(2') 1.511(14)
O(3) C(3a) 1.433(10)
C(3a) H(3a) 1.080(13)
C(3a) C(4) 1.533(14)
C(3a) C(7a) 1.543(12)
C(4) H(4) 1.080(10)
C(4) N(4) 1.431(13)
C(4) C(5) 1.487(13)
C(5) H(5) 1.081(17)
C(5) C(6) 1.310(15)
C(6) H(6) 1.081(15)
C(6) C(7) 1.488(18)
C(7) H(7) 1.080(10)
C(7) N(7) 1.438(10)
C(7) C(7a) 1.515(16)
C(7a) H(7a) 1.080(6)
C(1') H(1'a) 1.079(17)
C(1') H(1'b) 1.08(2)
C(1') H(1'c) 1.080(18)
C(2') H(2'a) 1.080(17)
C(2') H(2'b) 1.08(2)
C(2') H(2'c) 1.08(2)
